data_2205284
loop_
_publ_author_name
'Lalibert\'e, Dominic'
'Raymond, Nathalie'
'Maris, Thierry'
'Wuest, James D.'

_publ_section_title
;
 Pentaerythrityl tetrakis(4-bromobenzyl ether)
;
_journal_issue 3
_journal_name_full 'Acta Crystallographica Section E'
_journal_page_first o601
_journal_page_last o603
_journal_paper_doi 10.1107/S160053680500351X
_journal_volume 61
_journal_year 2005
_chemical_formula_moiety 'C33 H32 Br4 O4'
_chemical_formula_sum 'C33 H32 Br4 O4'
_chemical_formula_weight 812.23
_chemical_melting_point 400.5
_chemical_name_systematic
;
tetrakis[(4-bromobenzyloxy)methyl]methane
;
_space_group_IT_number 43
_symmetry_cell_setting orthorhombic
_symmetry_space_group_name_Hall 'F 2 -2d'
_symmetry_space_group_name_H-M 'F d d 2'
_atom_sites_solution_hydrogens geom
_atom_sites_solution_primary direct
_atom_sites_solution_secondary difmap
_audit_creation_method SHELXL97
_cell_angle_alpha 90.00
_cell_angle_beta 90.00
_cell_angle_gamma 90.00
_cell_formula_units_Z 8
_cell_length_a 25.342(5)
_cell_length_b 44.671(5)
_cell_length_c 5.7889(9)
_cell_measurement_reflns_used 9698
_cell_measurement_temperature 293(2)
_cell_measurement_theta_max 68.09
_cell_measurement_theta_min 3.96
_cell_volume 6553.3(18)
_computing_cell_refinement 'SAINT (Bruker, 2003)'
_computing_data_collection 'SMART (Bruker, 2001)'
_computing_data_reduction SAINT
_computing_molecular_graphics 'SHELXTL (Bruker, 2000)'
_computing_publication_material SHELXTL
_computing_structure_refinement 'SHELXL97 (Sheldrick, 1997)'
_computing_structure_solution 'SHELXS97 (Sheldrick, 1997)'
_diffrn_ambient_temperature 293(2)
_diffrn_detector_area_resol_mean 5.5
_diffrn_measured_fraction_theta_full 0.995
_diffrn_measured_fraction_theta_max 0.995
_diffrn_measurement_device_type 'Bruker SMART6000'
_diffrn_measurement_method \w
_diffrn_radiation_monochromator 'Montel 200 optics'
_diffrn_radiation_source 'rotating anode'
_diffrn_radiation_type CuK\a
_diffrn_radiation_wavelength 1.54178
_diffrn_reflns_av_R_equivalents 0.044
_diffrn_reflns_av_sigmaI/netI 0.0445
_diffrn_reflns_limit_h_max 29
_diffrn_reflns_limit_h_min -30
_diffrn_reflns_limit_k_max 53
_diffrn_reflns_limit_k_min -53
_diffrn_reflns_limit_l_max 6
_diffrn_reflns_limit_l_min -6
_diffrn_reflns_number 16557
_diffrn_reflns_theta_full 68.36
_diffrn_reflns_theta_max 68.36
_diffrn_reflns_theta_min 3.96
_diffrn_standards_decay_% 0.88
_diffrn_standards_interval_time 1440
_diffrn_standards_number 156
_exptl_absorpt_coefficient_mu 6.275
_exptl_absorpt_correction_T_max 0.7300
_exptl_absorpt_correction_T_min 0.6200
_exptl_absorpt_correction_type multi-scan
_exptl_absorpt_process_details '(SADABS; Sheldrick, 2001)'
_exptl_crystal_colour colorless
_exptl_crystal_density_diffrn 1.646
_exptl_crystal_density_meas ?
_exptl_crystal_density_method .
_exptl_crystal_description block
_exptl_crystal_F_000 3216
_exptl_crystal_size_max 0.25
_exptl_crystal_size_mid 0.05
_exptl_crystal_size_min 0.05
_refine_diff_density_max 0.585
_refine_diff_density_min -0.470
_refine_ls_abs_structure_details 'Flack (1983), with 1156 Friedel Pairs'
_refine_ls_abs_structure_Flack 0.11(4)
_refine_ls_extinction_method none
_refine_ls_goodness_of_fit_ref 1.078
_refine_ls_hydrogen_treatment constr
_refine_ls_matrix_type full
_refine_ls_number_parameters 187
_refine_ls_number_reflns 2814
_refine_ls_number_restraints 1
_refine_ls_restrained_S_all 1.078
_refine_ls_R_factor_all 0.0569
_refine_ls_R_factor_gt 0.0547
_refine_ls_shift/su_max 0.035
_refine_ls_shift/su_mean 0.001
_refine_ls_structure_factor_coef Fsqd
_refine_ls_weighting_details 'calc w = 1/[\s^2^(Fo^2^)+(0.1152P)^2^+3.049P] where P=(Fo^2^+2Fc^2^)/3'
_refine_ls_weighting_scheme calc
_refine_ls_wR_factor_gt 0.1631
_refine_ls_wR_factor_ref 0.1653
_reflns_number_gt 2559
_reflns_number_total 2814
_reflns_threshold_expression I>2\s(I)
_cod_data_source_file is6045.cif
_cod_data_source_block I
_cod_depositor_comments
;
The following automatic conversions were performed:
'_symmetry_cell_setting' value 'Orthorhombic' changed to 'orthorhombic'
according to '/home/saulius/struct/CIF-dictionaries/cif_core.dic'
dictionary named 'cif_core.dic' version 2.4.1 from
2010-06-29.

'_geom_bond_publ_flag' value 'Y' changed to 'y' according to
'/home/saulius/struct/CIF-dictionaries/cif_core.dic' dictionary named
'cif_core.dic' version 2.4.1 from 2010-06-29 (12
times).

'_geom_angle_publ_flag' value 'Y' changed to 'y' according to
'/home/saulius/struct/CIF-dictionaries/cif_core.dic' dictionary named
'cif_core.dic' version 2.4.1 from 2010-06-29 (12
times).

'_geom_torsion_publ_flag' value 'Y' changed to 'y' according to
'/home/saulius/struct/CIF-dictionaries/cif_core.dic' dictionary named
'cif_core.dic' version 2.4.1 from 2010-06-29 (14 times).

Automatic conversion script
Id: cif_fix_enum 1527 2010-12-29 10:47:43Z saulius 

The following automatic conversions were performed:

'_symmetry_cell_setting' value 'Orthorhombic' changed to
'orthorhombic' according to
/home/saulius/struct/CIF-dictionaries/cif_core.dic dictionary named
'cif_core.dic' version 2.4.1 from 2010-06-29.

'_geom_bond_publ_flag'
value 'Y' changed to 'y' according to
/home/saulius/struct/CIF-dictionaries/cif_core.dic dictionary named
'cif_core.dic' version 2.4.1 from 2010-06-29 (12
times).

'_geom_angle_publ_flag' value 'Y' changed to 'y' according
to /home/saulius/struct/CIF-dictionaries/cif_core.dic dictionary
named 'cif_core.dic' version 2.4.1 from 2010-06-29 (12
times).

'_geom_torsion_publ_flag' value 'Y' changed to 'y' according
to /home/saulius/struct/CIF-dictionaries/cif_core.dic dictionary
named 'cif_core.dic' version 2.4.1 from 2010-06-29 (14 times).

Automatic conversion script
Id: cif_fix_values 1715 2011-07-08 13:25:40Z adriana 
;
_cod_database_code 2205284
_cod_database_fobs_code 2205284

loop_
_symmetry_equiv_pos_as_xyz
'x, y, z'
'-x, -y, z'
'x+1/4, -y+1/4, z+1/4'
'-x+1/4, y+1/4, z+1/4'
'x, y+1/2, z+1/2'
'-x, -y+1/2, z+1/2'
'x+1/4, -y+3/4, z+3/4'
'-x+1/4, y+3/4, z+3/4'
'x+1/2, y, z+1/2'
'-x+1/2, -y, z+1/2'
'x+3/4, -y+1/4, z+3/4'
'-x+3/4, y+1/4, z+3/4'
'x+1/2, y+1/2, z'
'-x+1/2, -y+1/2, z'
'x+3/4, -y+3/4, z+1/4'
'-x+3/4, y+3/4, z+1/4'

loop_
_atom_site_label
_atom_site_fract_x
_atom_site_fract_y
_atom_site_fract_z
_atom_site_U_iso_or_equiv
_atom_site_adp_type
_atom_site_calc_flag
_atom_site_refinement_flags
_atom_site_occupancy
_atom_site_type_symbol
Br1 0.00316(3) 0.16962(2) 0.09172(18) 0.1113(4) Uani d . 1 Br
Br2 0.39446(4) 0.422886(15) -0.11444(16) 0.1110(4) Uani d . 1 Br
C1 0.2500 0.2500 -0.5811(12) 0.0571(14) Uani d S 1 C
C2 0.2044(2) 0.25914(11) -0.4211(9) 0.0641(11) Uani d . 1 C
H2A 0.1968 0.2431 -0.3137 0.077 Uiso calc R 1 H
H2B 0.2143 0.2767 -0.3328 0.077 Uiso calc R 1 H
C3 0.1148(2) 0.27315(13) -0.4190(13) 0.0828(16) Uani d . 1 C
H3A 0.0875 0.2812 -0.5184 0.099 Uiso calc R 1 H
H3B 0.1249 0.2887 -0.3110 0.099 Uiso calc R 1 H
C4 0.0925(2) 0.24687(13) -0.2850(12) 0.0724(13) Uani d . 1 C
C5 0.0903(3) 0.21833(14) -0.3810(14) 0.0883(17) Uani d . 1 C
H5 0.1067 0.2147 -0.5220 0.106 Uiso calc . 1 H
C6 0.0642(3) 0.19520(16) -0.2701(15) 0.0909(18) Uani d . 1 C
H6 0.0628 0.1762 -0.3360 0.109 Uiso calc . 1 H
C7 0.0404(2) 0.20076(14) -0.0609(12) 0.0797(16) Uani d . 1 C
C8 0.0415(2) 0.22854(16) 0.0383(13) 0.0875(17) Uani d . 1 C
H8 0.0251 0.2319 0.1796 0.105 Uiso calc . 1 H
C9 0.0676(3) 0.25183(15) -0.0753(14) 0.0896(19) Uani d . 1 C
H9 0.0683 0.2708 -0.0096 0.107 Uiso calc . 1 H
C10 0.2665(2) 0.27579(10) -0.7407(9) 0.0636(11) Uani d . 1 C
H10A 0.2948 0.2693 -0.8415 0.076 Uiso calc R 1 H
H10B 0.2368 0.2818 -0.8360 0.076 Uiso calc R 1 H
C11 0.3033(3) 0.32387(12) -0.7418(12) 0.0768(14) Uani d . 1 C
H11A 0.2750 0.3324 -0.8340 0.092 Uiso calc R 1 H
H11B 0.3303 0.3164 -0.8458 0.092 Uiso calc R 1 H
C12 0.3263(2) 0.34754(10) -0.5871(10) 0.0653(12) Uani d . 1 C
C13 0.3705(2) 0.36331(12) -0.6475(12) 0.0763(14) Uani d . 1 C
H13 0.3873 0.3587 -0.7857 0.092 Uiso calc . 1 H
C14 0.3909(2) 0.38558(13) -0.5128(13) 0.0814(16) Uani d . 1 C
H14 0.4206 0.3961 -0.5606 0.098 Uiso calc . 1 H
C15 0.3669(2) 0.39231(11) -0.3037(10) 0.0727(14) Uani d . 1 C
C16 0.3225(2) 0.37655(12) -0.2330(12) 0.0776(14) Uani d . 1 C
H16 0.3066 0.3809 -0.0922 0.093 Uiso calc . 1 H
C17 0.3023(2) 0.35438(12) -0.3736(13) 0.0763(13) Uani d . 1 C
H17 0.2724 0.3438 -0.3270 0.092 Uiso calc . 1 H
O1 0.15938(14) 0.26539(9) -0.5568(8) 0.0752(9) Uani d . 1 O
O2 0.28338(14) 0.30002(7) -0.6047(7) 0.0704(9) Uani d . 1 O

loop_
_atom_site_aniso_label
_atom_site_aniso_U_11
_atom_site_aniso_U_22
_atom_site_aniso_U_33
_atom_site_aniso_U_12
_atom_site_aniso_U_13
_atom_site_aniso_U_23
Br1 0.0782(4) 0.1168(6) 0.1390(8) -0.0089(3) 0.0025(4) 0.0456(6)
Br2 0.1545(8) 0.0727(4) 0.1056(6) -0.0352(4) -0.0218(5) 0.0005(4)
C1 0.066(4) 0.049(3) 0.056(4) 0.003(2) 0.000 0.000
C2 0.073(3) 0.063(2) 0.056(3) -0.007(2) 0.008(2) -0.006(2)
C3 0.084(3) 0.069(3) 0.095(4) 0.010(2) 0.021(3) 0.008(3)
C4 0.061(3) 0.080(3) 0.076(3) 0.007(2) 0.007(3) -0.004(3)
C5 0.094(4) 0.077(3) 0.094(4) 0.001(3) 0.022(4) -0.008(3)
C6 0.088(4) 0.079(4) 0.105(5) -0.006(3) 0.013(3) -0.002(4)
C7 0.057(3) 0.096(4) 0.086(4) 0.000(2) 0.008(3) 0.015(3)
C8 0.076(3) 0.108(5) 0.078(4) 0.001(3) 0.018(3) 0.000(3)
C9 0.088(4) 0.098(4) 0.083(5) 0.001(3) 0.015(3) -0.014(3)
C10 0.079(3) 0.055(2) 0.057(3) -0.009(2) 0.001(2) 0.004(2)
C11 0.089(3) 0.063(3) 0.078(4) -0.019(2) -0.003(3) 0.010(2)
C12 0.073(3) 0.048(2) 0.075(3) -0.0001(18) 0.000(2) 0.010(2)
C13 0.073(3) 0.069(3) 0.087(4) -0.003(2) 0.007(3) 0.010(3)
C14 0.076(3) 0.072(3) 0.097(4) -0.020(3) 0.001(3) 0.009(3)
C15 0.088(3) 0.051(2) 0.079(4) -0.007(2) -0.014(3) 0.005(2)
C16 0.085(3) 0.064(3) 0.084(4) -0.009(2) 0.010(3) -0.002(3)
C17 0.069(3) 0.067(3) 0.093(4) -0.006(2) 0.009(3) 0.007(3)
O1 0.072(2) 0.078(2) 0.075(2) 0.0009(17) 0.0054(18) 0.0015(18)
O2 0.092(2) 0.0503(15) 0.069(2) -0.0151(15) 0.0041(18) 0.0010(15)

loop_
_atom_type_symbol
_atom_type_description
_atom_type_scat_dispersion_real
_atom_type_scat_dispersion_imag
_atom_type_scat_source
C C 0.0181 0.0091 'International Tables Vol C Tables 4.2.6.8 and 6.1.1.4'
H H 0.0000 0.0000 'International Tables Vol C Tables 4.2.6.8 and 6.1.1.4'
O O 0.0492 0.0322 'International Tables Vol C Tables 4.2.6.8 and 6.1.1.4'
Br Br -0.6763 1.2805 'International Tables Vol C Tables 4.2.6.8 and 6.1.1.4'

loop_
_geom_angle_atom_site_label_1
_geom_angle_atom_site_label_2
_geom_angle_atom_site_label_3
_geom_angle_site_symmetry_1
_geom_angle_site_symmetry_3
_geom_angle
_geom_angle_publ_flag
C10 C1 C10 . 14 106.0(6) y
C10 C1 C2 . 14 111.0(3) y
C10 C1 C2 14 14 111.6(3) y
C10 C1 C2 . . 111.6(3) y
C10 C1 C2 14 . 111.0(3) y
C2 C1 C2 14 . 105.8(6) y
O1 C2 C1 . . 108.9(4) y
O1 C2 H2A . . 109.9 ?
C1 C2 H2A . . 109.9 ?
O1 C2 H2B . . 109.9 ?
C1 C2 H2B . . 109.9 ?
H2A C2 H2B . . 108.3 ?
O1 C3 C4 . . 113.2(4) y
O1 C3 H3A . . 108.9 ?
C4 C3 H3A . . 108.9 ?
O1 C3 H3B . . 108.9 ?
C4 C3 H3B . . 108.9 ?
H3A C3 H3B . . 107.8 ?
C9 C4 C5 . . 118.6(6) no
C9 C4 C3 . . 119.6(5) no
C5 C4 C3 . . 121.3(6) no
C6 C5 C4 . . 121.1(7) no
C6 C5 H5 . . 119.4 ?
C4 C5 H5 . . 119.4 ?
C7 C6 C5 . . 118.9(7) no
C7 C6 H6 . . 120.6 ?
C5 C6 H6 . . 120.6 ?
C8 C7 C6 . . 121.7(6) no
C8 C7 Br1 . . 118.6(5) no
C6 C7 Br1 . . 119.7(5) no
C7 C8 C9 . . 119.2(6) no
C7 C8 H8 . . 120.4 ?
C9 C8 H8 . . 120.4 ?
C4 C9 C8 . . 120.6(6) no
C4 C9 H9 . . 119.7 ?
C8 C9 H9 . . 119.7 ?
O2 C10 C1 . . 108.9(4) y
O2 C10 H10A . . 109.9 ?
C1 C10 H10A . . 109.9 ?
O2 C10 H10B . . 109.9 ?
C1 C10 H10B . . 109.9 ?
H10A C10 H10B . . 108.3 ?
O2 C11 C12 . . 109.4(5) y
O2 C11 H11A . . 109.8 ?
C12 C11 H11A . . 109.8 ?
O2 C11 H11B . . 109.8 ?
C12 C11 H11B . . 109.8 ?
H11A C11 H11B . . 108.2 ?
C13 C12 C17 . . 117.7(5) no
C13 C12 C11 . . 121.8(6) no
C17 C12 C11 . . 120.5(5) no
C14 C13 C12 . . 122.6(6) no
C14 C13 H13 . . 118.7 ?
C12 C13 H13 . . 118.7 ?
C13 C14 C15 . . 119.3(5) no
C13 C14 H14 . . 120.3 ?
C15 C14 H14 . . 120.3 ?
C14 C15 C16 . . 120.2(5) no
C14 C15 Br2 . . 120.1(4) no
C16 C15 Br2 . . 119.8(5) no
C17 C16 C15 . . 119.4(6) no
C17 C16 H16 . . 120.3 ?
C15 C16 H16 . . 120.3 ?
C16 C17 C12 . . 120.7(5) no
C16 C17 H17 . . 119.6 ?
C12 C17 H17 . . 119.6 ?
C2 O1 C3 . . 112.2(5) y
C10 O2 C11 . . 111.9(4) y

loop_
_geom_bond_atom_site_label_1
_geom_bond_atom_site_label_2
_geom_bond_site_symmetry_2
_geom_bond_distance
_geom_bond_publ_flag
Br1 C7 . 1.899(6) y
Br2 C15 . 1.885(5) y
C1 C10 . 1.534(6) y
C1 C10 14 1.534(6) y
C1 C2 14 1.536(6) y
C1 C2 . 1.536(6) y
C2 O1 . 1.414(7) y
C2 H2A . 0.97 ?
C2 H2B . 0.97 ?
C3 O1 . 1.426(7) y
C3 C4 . 1.516(8) y
C3 H3A . 0.97 ?
C3 H3B . 0.97 ?
C4 C9 . 1.386(10) no
C4 C5 . 1.391(8) no
C5 C6 . 1.385(10) no
C5 H5 . 0.93 ?
C6 C7 . 1.375(10) no
C6 H6 . 0.93 ?
C7 C8 . 1.368(10) no
C8 C9 . 1.397(10) no
C8 H8 . 0.93 ?
C9 H9 . 0.93 ?
C10 O2 . 1.405(6) y
C10 H10A . 0.97 ?
C10 H10B . 0.97 ?
C11 O2 . 1.421(6) y
C11 C12 . 1.503(8) y
C11 H11A . 0.97 ?
C11 H11B . 0.97 ?
C12 C13 . 1.369(8) no
C12 C17 . 1.411(9) no
C13 C14 . 1.366(9) no
C13 H13 . 0.93 ?
C14 C15 . 1.388(9) no
C14 H14 . 0.93 ?
C15 C16 . 1.388(8) no
C16 C17 . 1.381(9) no
C16 H16 . 0.93 ?
C17 H17 . 0.93 ?

loop_
_geom_torsion_atom_site_label_1
_geom_torsion_atom_site_label_2
_geom_torsion_atom_site_label_3
_geom_torsion_atom_site_label_4
_geom_torsion_site_symmetry_1
_geom_torsion
_geom_torsion_publ_flag
C10 C1 C2 O1 . 64.2(5) y
C10 C1 C2 O1 14 -53.7(5) y
C2 C1 C2 O1 14 -174.9(4) y
O1 C3 C4 C9 . 150.4(6) y
O1 C3 C4 C5 . -37.9(9) y
C9 C4 C5 C6 . -0.4(10) no
C3 C4 C5 C6 . -172.0(7) no
C4 C5 C6 C7 . -0.3(11) no
C5 C6 C7 C8 . 0.7(10) no
C5 C6 C7 Br1 . 178.7(5) no
C6 C7 C8 C9 . -0.2(9) no
Br1 C7 C8 C9 . -178.3(6) no
C5 C4 C9 C8 . 0.9(10) no
C3 C4 C9 C8 . 172.6(7) no
C7 C8 C9 C4 . -0.6(10) no
C10 C1 C10 O2 14 -178.5(5) y
C2 C1 C10 O2 14 -57.2(5) y
C2 C1 C10 O2 . 60.5(5) y
O2 C11 C12 C13 . 143.4(5) y
O2 C11 C12 C17 . -37.1(7) y
C17 C12 C13 C14 . -1.8(9) no
C11 C12 C13 C14 . 177.7(6) no
C12 C13 C14 C15 . 1.4(9) no
C13 C14 C15 C16 . -0.1(9) no
C13 C14 C15 Br2 . 179.8(5) no
C14 C15 C16 C17 . -0.7(9) no
Br2 C15 C16 C17 . 179.4(5) no
C15 C16 C17 C12 . 0.3(9) no
C13 C12 C17 C16 . 0.9(8) no
C11 C12 C17 C16 . -178.6(6) no
C1 C2 O1 C3 . 178.1(4) y
C4 C3 O1 C2 . -70.5(6) y
C1 C10 O2 C11 . 175.2(4) y
C12 C11 O2 C10 . -173.7(5) y
